data_7128582
loop_
_publ_author_name
'Hu, Xiao'
'Ding, Aishun'
'Xu, Dawen'
'Guo, Hao'

_publ_section_title
;
 Visible light-induced one-pot synthesis of
 CF<sub>3</sub>/CF<sub>2</sub>-substituted cyclobutene derivatives.
;
_journal_issue 60
_journal_name_full 'Chemical communications (Cambridge, England)'
_journal_page_first 7441
_journal_page_last 7444
_journal_paper_doi 10.1039/d1cc02696h
_journal_volume 57
_journal_year 2021
_chemical_formula_sum 'C19 H15 Br F3 N O'
_chemical_formula_weight 410.23
_space_group_crystal_system monoclinic
_space_group_IT_number 15
_space_group_name_Hall '-C 2yc'
_space_group_name_H-M_alt 'C 1 2/c 1'
_atom_sites_solution_hydrogens geom
_audit_creation_method SHELXL-2016/6
_audit_update_record
;
2021-04-12 deposited with the CCDC.	2021-06-30 downloaded from the CCDC.
;
_cell_angle_alpha 90
_cell_angle_beta 114.569(2)
_cell_angle_gamma 90
_cell_formula_units_Z 8
_cell_length_a 25.323(2)
_cell_length_b 5.9171(4)
_cell_length_c 25.206(2)
_cell_measurement_reflns_used 1548
_cell_measurement_temperature 150(2)
_cell_measurement_theta_max 24.32
_cell_measurement_theta_min 2.98
_cell_volume 3434.9(5)
_computing_cell_refinement 'Bruker SAINT'
_computing_data_collection 'Bruker APEX2'
_computing_data_reduction 'Bruker SAINT'
_computing_molecular_graphics 'Bruker SHELXTL'
_computing_publication_material 'Bruker SHELXTL'
_computing_structure_refinement 'SHELXL-2016/6 (Sheldrick, 2016)'
_computing_structure_solution 'SHELXT 2014/5 (Sheldrick, 2014)'
_diffrn_ambient_temperature 150(2)
_diffrn_measured_fraction_theta_full 0.985
_diffrn_measured_fraction_theta_max 0.985
_diffrn_measurement_device_type 'Bruker APEX-II CCD'
_diffrn_measurement_method '\f and \w scans'
_diffrn_radiation_type MoK\a
_diffrn_radiation_wavelength 0.71073
_diffrn_reflns_av_R_equivalents 0.1075
_diffrn_reflns_av_unetI/netI 0.1072
_diffrn_reflns_Laue_measured_fraction_full 0.985
_diffrn_reflns_Laue_measured_fraction_max 0.985
_diffrn_reflns_limit_h_max 30
_diffrn_reflns_limit_h_min -30
_diffrn_reflns_limit_k_max 6
_diffrn_reflns_limit_k_min -7
_diffrn_reflns_limit_l_max 30
_diffrn_reflns_limit_l_min -30
_diffrn_reflns_number 9443
_diffrn_reflns_point_group_measured_fraction_full 0.985
_diffrn_reflns_point_group_measured_fraction_max 0.985
_diffrn_reflns_theta_full 25.070
_diffrn_reflns_theta_max 25.070
_diffrn_reflns_theta_min 2.984
_exptl_absorpt_coefficient_mu 2.430
_exptl_absorpt_correction_T_max 0.746
_exptl_absorpt_correction_T_min 0.523
_exptl_absorpt_correction_type multi-scan
_exptl_absorpt_process_details sadabs
_exptl_crystal_colour colorless
_exptl_crystal_density_diffrn 1.587
_exptl_crystal_description block
_exptl_crystal_F_000 1648
_exptl_crystal_size_max 0.090
_exptl_crystal_size_mid 0.080
_exptl_crystal_size_min 0.080
_refine_diff_density_max 0.552
_refine_diff_density_min -0.601
_refine_diff_density_rms 0.118
_refine_ls_extinction_method none
_refine_ls_goodness_of_fit_ref 1.038
_refine_ls_hydrogen_treatment constr
_refine_ls_matrix_type full
_refine_ls_number_parameters 226
_refine_ls_number_reflns 2997
_refine_ls_number_restraints 0
_refine_ls_restrained_S_all 1.038
_refine_ls_R_factor_all 0.0950
_refine_ls_R_factor_gt 0.0567
_refine_ls_shift/su_max 0.001
_refine_ls_shift/su_mean 0.000
_refine_ls_structure_factor_coef Fsqd
_refine_ls_weighting_details 'w=1/[\s^2^(Fo^2^)+12.9768P] where P=(Fo^2^+2Fc^2^)/3'
_refine_ls_weighting_scheme calc
_refine_ls_wR_factor_gt 0.1066
_refine_ls_wR_factor_ref 0.1251
_reflns_Friedel_coverage 0.000
_reflns_number_gt 2075
_reflns_number_total 2997
_reflns_threshold_expression 'I > 2\s(I)'
_cod_data_source_file d1cc02696h2.cif
_cod_data_source_block mo_HX_0731_0m_a
_cod_depositor_comments 'Adding full bibliography for 7128581--7128583.cif.'
_cod_original_sg_symbol_H-M 'C 2/c'
_cod_database_code 7128582
_shelx_shelxl_version_number 2016/6
_shelx_space_group_comment
; 
The symmetry employed for this shelxl refinement is uniquely defined 
by the following loop, which should always be used as a source of 
symmetry information in preference to the above space-group names. 
They are only intended as comments. 
;
_shelx_estimated_absorpt_t_min 0.811
_shelx_estimated_absorpt_t_max 0.829

loop_
_space_group_symop_operation_xyz
'x, y, z'
'-x, y, -z+1/2'
'x+1/2, y+1/2, z'
'-x+1/2, y+1/2, -z+1/2'
'-x, -y, -z'
'x, -y, z-1/2'
'-x+1/2, -y+1/2, -z'
'x+1/2, -y+1/2, z-1/2'

loop_
_atom_site_label
_atom_site_type_symbol
_atom_site_fract_x
_atom_site_fract_y
_atom_site_fract_z
_atom_site_U_iso_or_equiv
_atom_site_adp_type
_atom_site_occupancy
_atom_site_site_symmetry_order
_atom_site_calc_flag
_atom_site_refinement_flags_posn
_atom_site_refinement_flags_adp
_atom_site_refinement_flags_occupancy
_atom_site_disorder_assembly
_atom_site_disorder_group
Br01 Br 0.62487(3) 0.42708(9) 0.52648(3) 0.0292(2) Uani 1 1 d . . . . .
F002 F 0.71793(14) -0.1300(5) 0.53357(15) 0.0337(9) Uani 1 1 d . . . . .
F003 F 0.62834(14) -0.0596(5) 0.48159(14) 0.0318(8) Uani 1 1 d . . . . .
F004 F 0.69509(16) 0.1486(6) 0.47554(15) 0.0398(9) Uani 1 1 d . . . . .
O005 O 0.73695(18) 0.5431(7) 0.70714(18) 0.0389(11) Uani 1 1 d . . . . .
N006 N 0.64601(19) 0.4041(7) 0.68070(18) 0.0209(10) Uani 1 1 d . . . . .
C007 C 0.6014(2) 0.2445(9) 0.6492(2) 0.0194(12) Uani 1 1 d . . . . .
C008 C 0.6098(2) 0.0777(9) 0.6139(2) 0.0198(12) Uani 1 1 d . . . . .
C009 C 0.6809(2) 0.0317(9) 0.5126(2) 0.0252(14) Uani 1 1 d . . . . .
C00A C 0.5645(2) -0.0650(9) 0.5818(2) 0.0227(12) Uani 1 1 d . . . . .
H00A H 0.570107 -0.176132 0.557452 0.027 Uiso 1 1 calc R U . . .
C00B C 0.6675(2) 0.0579(8) 0.6110(2) 0.0177(12) Uani 1 1 d . . . . .
H00B H 0.678875 -0.104773 0.612901 0.021 Uiso 1 1 calc R U . . .
C00C C 0.6792(2) 0.1809(9) 0.5619(2) 0.0204(12) Uani 1 1 d . . . . .
C00D C 0.7012(2) 0.3940(10) 0.6826(2) 0.0267(14) Uani 1 1 d . . . . .
C00E C 0.7380(3) 0.2635(10) 0.6089(2) 0.0266(14) Uani 1 1 d . . . . .
H00C H 0.771784 0.176023 0.610064 0.032 Uiso 1 1 calc R U . . .
H00D H 0.744487 0.427857 0.607307 0.032 Uiso 1 1 calc R U . . .
C00F C 0.6261(2) 0.5386(9) 0.7651(2) 0.0214(13) Uani 1 1 d . . . . .
C00G C 0.5476(2) 0.2571(10) 0.6517(2) 0.0278(14) Uani 1 1 d . . . . .
H00G H 0.541368 0.368446 0.675639 0.033 Uiso 1 1 calc R U . . .
C00H C 0.5030(3) 0.1112(10) 0.6201(3) 0.0319(15) Uani 1 1 d . . . . .
H00H H 0.466762 0.121204 0.622863 0.038 Uiso 1 1 calc R U . . .
C00I C 0.5112(2) -0.0488(9) 0.5846(2) 0.0273(13) Uani 1 1 d . . . . .
H00I H 0.480444 -0.147548 0.562042 0.033 Uiso 1 1 calc R U . . .
C00J C 0.7177(2) 0.1954(9) 0.6563(2) 0.0215(13) Uani 1 1 d . . . . .
H00J H 0.746644 0.096240 0.686686 0.026 Uiso 1 1 calc R U . . .
C00K C 0.6321(3) 0.5946(9) 0.7093(2) 0.0255(13) Uani 1 1 d . . . . .
H00E H 0.595225 0.662772 0.681561 0.031 Uiso 1 1 calc R U . . .
H00F H 0.662848 0.710257 0.718166 0.031 Uiso 1 1 calc R U . . .
C00L C 0.6501(2) 0.3431(9) 0.7969(2) 0.0261(14) Uani 1 1 d . . . . .
H00L H 0.669796 0.237922 0.783070 0.031 Uiso 1 1 calc R U . . .
C00M C 0.6167(3) 0.4523(11) 0.8696(3) 0.0372(16) Uani 1 1 d . . . . .
H00M H 0.613247 0.422928 0.905039 0.045 Uiso 1 1 calc R U . . .
C00N C 0.6450(3) 0.3027(10) 0.8493(2) 0.0322(15) Uani 1 1 d . . . . .
H00N H 0.661460 0.169683 0.870965 0.039 Uiso 1 1 calc R U . . .
C00O C 0.5984(3) 0.6888(10) 0.7866(3) 0.0367(16) Uani 1 1 d . . . . .
H00O H 0.582487 0.823853 0.765652 0.044 Uiso 1 1 calc R U . . .
C00P C 0.5932(3) 0.6462(11) 0.8383(3) 0.0447(19) Uani 1 1 d . . . . .
H00P H 0.573452 0.750797 0.852280 0.054 Uiso 1 1 calc R U . . .

loop_
_atom_site_aniso_label
_atom_site_aniso_U_11
_atom_site_aniso_U_22
_atom_site_aniso_U_33
_atom_site_aniso_U_23
_atom_site_aniso_U_13
_atom_site_aniso_U_12
Br01 0.0413(4) 0.0210(3) 0.0260(3) 0.0045(3) 0.0147(3) 0.0037(3)
F002 0.0260(19) 0.038(2) 0.040(2) -0.0177(16) 0.0164(17) 0.0027(16)
F003 0.032(2) 0.0307(18) 0.0295(19) -0.0090(16) 0.0095(16) -0.0020(16)
F004 0.053(2) 0.046(2) 0.030(2) -0.0056(17) 0.0265(19) -0.0095(18)
O005 0.034(3) 0.054(3) 0.030(3) -0.020(2) 0.015(2) -0.024(2)
N006 0.024(3) 0.025(2) 0.015(2) -0.005(2) 0.010(2) -0.003(2)
C007 0.016(3) 0.026(3) 0.013(3) 0.004(2) 0.003(2) -0.003(2)
C008 0.024(3) 0.021(3) 0.016(3) 0.006(2) 0.009(2) 0.002(3)
C009 0.023(3) 0.033(3) 0.016(3) 0.004(3) 0.005(3) -0.014(3)
C00A 0.025(3) 0.018(3) 0.025(3) -0.004(3) 0.010(3) -0.004(3)
C00B 0.019(3) 0.016(3) 0.017(3) 0.005(2) 0.006(2) 0.001(2)
C00C 0.024(3) 0.021(3) 0.016(3) 0.001(2) 0.008(2) -0.004(2)
C00D 0.025(3) 0.042(4) 0.014(3) 0.000(3) 0.010(3) -0.007(3)
C00E 0.030(4) 0.037(3) 0.019(3) -0.004(3) 0.016(3) -0.005(3)
C00F 0.024(3) 0.025(3) 0.016(3) -0.005(2) 0.009(3) -0.004(3)
C00G 0.027(4) 0.034(3) 0.024(3) -0.007(3) 0.011(3) -0.002(3)
C00H 0.020(3) 0.043(4) 0.034(4) -0.006(3) 0.012(3) -0.001(3)
C00I 0.022(3) 0.031(3) 0.026(3) -0.003(3) 0.007(3) -0.006(3)
C00J 0.017(3) 0.033(3) 0.018(3) 0.001(2) 0.010(3) -0.002(2)
C00K 0.034(3) 0.026(3) 0.018(3) 0.001(3) 0.012(3) -0.002(3)
C00L 0.028(3) 0.026(3) 0.024(3) -0.003(3) 0.009(3) 0.000(3)
C00M 0.047(4) 0.042(4) 0.029(4) -0.008(3) 0.022(3) -0.015(3)
C00N 0.038(4) 0.039(4) 0.017(3) 0.002(3) 0.008(3) -0.002(3)
C00O 0.044(4) 0.032(4) 0.038(4) -0.008(3) 0.020(3) 0.005(3)
C00P 0.053(5) 0.041(4) 0.057(5) -0.019(4) 0.040(4) -0.002(3)

loop_
_atom_type_symbol
_atom_type_description
_atom_type_scat_dispersion_real
_atom_type_scat_dispersion_imag
_atom_type_scat_source
C C 0.0033 0.0016 'International Tables Vol C Tables 4.2.6.8 and 6.1.1.4'
H H 0.0000 0.0000 'International Tables Vol C Tables 4.2.6.8 and 6.1.1.4'
Br Br -0.2901 2.4595 'International Tables Vol C Tables 4.2.6.8 and 6.1.1.4'
F F 0.0171 0.0103 'International Tables Vol C Tables 4.2.6.8 and 6.1.1.4'
N N 0.0061 0.0033 'International Tables Vol C Tables 4.2.6.8 and 6.1.1.4'
O O 0.0106 0.0060 'International Tables Vol C Tables 4.2.6.8 and 6.1.1.4'

loop_
_geom_angle_atom_site_label_1
_geom_angle_atom_site_label_2
_geom_angle_atom_site_label_3
_geom_angle
_geom_angle_site_symmetry_1
_geom_angle_site_symmetry_3
_geom_angle_publ_flag
C00D N006 C007 123.0(5) . . ?
C00D N006 C00K 117.8(5) . . ?
C007 N006 C00K 119.1(4) . . ?
C00G C007 C008 118.4(5) . . ?
C00G C007 N006 120.0(5) . . ?
C008 C007 N006 121.5(5) . . ?
C00A C008 C007 119.5(5) . . ?
C00A C008 C00B 120.9(5) . . ?
C007 C008 C00B 119.7(5) . . ?
F002 C009 F004 108.2(5) . . ?
F002 C009 F003 108.4(4) . . ?
F004 C009 F003 107.1(4) . . ?
F002 C009 C00C 110.7(4) . . ?
F004 C009 C00C 112.1(4) . . ?
F003 C009 C00C 110.2(5) . . ?
C008 C00A C00I 121.2(5) . . ?
C008 C00A H00A 119.4 . . ?
C00I C00A H00A 119.4 . . ?
C008 C00B C00J 116.3(4) . . ?
C008 C00B C00C 120.7(4) . . ?
C00J C00B C00C 88.4(4) . . ?
C008 C00B H00B 109.9 . . ?
C00J C00B H00B 109.9 . . ?
C00C C00B H00B 109.9 . . ?
C009 C00C C00E 117.2(5) . . ?
C009 C00C C00B 116.7(4) . . ?
C00E C00C C00B 88.9(4) . . ?
C009 C00C Br01 108.0(4) . . ?
C00E C00C Br01 112.7(4) . . ?
C00B C00C Br01 112.4(4) . . ?
O005 C00D N006 120.6(5) . . ?
O005 C00D C00J 120.3(5) . . ?
N006 C00D C00J 119.1(5) . . ?
C00J C00E C00C 89.2(4) . . ?
C00J C00E H00C 113.8 . . ?
C00C C00E H00C 113.8 . . ?
C00J C00E H00D 113.8 . . ?
C00C C00E H00D 113.8 . . ?
H00C C00E H00D 111.0 . . ?
C00O C00F C00L 118.7(5) . . ?
C00O C00F C00K 119.3(5) . . ?
C00L C00F C00K 121.9(5) . . ?
C00H C00G C007 121.5(5) . . ?
C00H C00G H00G 119.3 . . ?
C007 C00G H00G 119.3 . . ?
C00I C00H C00G 119.7(6) . . ?
C00I C00H H00H 120.1 . . ?
C00G C00H H00H 120.1 . . ?
C00H C00I C00A 119.6(5) . . ?
C00H C00I H00I 120.2 . . ?
C00A C00I H00I 120.2 . . ?
C00D C00J C00E 112.6(5) . . ?
C00D C00J C00B 116.6(5) . . ?
C00E C00J C00B 90.1(4) . . ?
C00D C00J H00J 111.9 . . ?
C00E C00J H00J 111.9 . . ?
C00B C00J H00J 111.9 . . ?
N006 C00K C00F 115.4(4) . . ?
N006 C00K H00E 108.4 . . ?
C00F C00K H00E 108.4 . . ?
N006 C00K H00F 108.4 . . ?
C00F C00K H00F 108.4 . . ?
H00E C00K H00F 107.5 . . ?
C00F C00L C00N 119.7(5) . . ?
C00F C00L H00L 120.2 . . ?
C00N C00L H00L 120.2 . . ?
C00N C00M C00P 119.7(6) . . ?
C00N C00M H00M 120.2 . . ?
C00P C00M H00M 120.2 . . ?
C00M C00N C00L 120.7(6) . . ?
C00M C00N H00N 119.6 . . ?
C00L C00N H00N 119.6 . . ?
C00F C00O C00P 121.1(6) . . ?
C00F C00O H00O 119.4 . . ?
C00P C00O H00O 119.4 . . ?
C00M C00P C00O 120.0(6) . . ?
C00M C00P H00P 120.0 . . ?
C00O C00P H00P 120.0 . . ?

loop_
_geom_bond_atom_site_label_1
_geom_bond_atom_site_label_2
_geom_bond_distance
_geom_bond_site_symmetry_2
_geom_bond_publ_flag
Br01 C00C 1.947(5) . ?
F002 C009 1.289(6) . ?
F003 C009 1.344(6) . ?
F004 C009 1.326(6) . ?
O005 C00D 1.231(6) . ?
N006 C00D 1.379(7) . ?
N006 C007 1.433(7) . ?
N006 C00K 1.458(7) . ?
C007 C00G 1.393(8) . ?
C007 C008 1.403(7) . ?
C008 C00A 1.383(7) . ?
C008 C00B 1.497(7) . ?
C009 C00C 1.541(8) . ?
C00A C00I 1.383(8) . ?
C00A H00A 0.9500 . ?
C00B C00J 1.541(7) . ?
C00B C00C 1.565(7) . ?
C00B H00B 1.0000 . ?
C00C C00E 1.546(8) . ?
C00D C00J 1.492(8) . ?
C00E C00J 1.538(7) . ?
C00E H00C 0.9900 . ?
C00E H00D 0.9900 . ?
C00F C00O 1.376(8) . ?
C00F C00L 1.395(8) . ?
C00F C00K 1.512(7) . ?
C00G C00H 1.380(8) . ?
C00G H00G 0.9500 . ?
C00H C00I 1.378(8) . ?
C00H H00H 0.9500 . ?
C00I H00I 0.9500 . ?
C00J H00J 1.0000 . ?
C00K H00E 0.9900 . ?
C00K H00F 0.9900 . ?
C00L C00N 1.399(8) . ?
C00L H00L 0.9500 . ?
C00M C00N 1.365(8) . ?
C00M C00P 1.379(9) . ?
C00M H00M 0.9500 . ?
C00N H00N 0.9500 . ?
C00O C00P 1.387(9) . ?
C00O H00O 0.9500 . ?
C00P H00P 0.9500 . ?

loop_
_geom_torsion_atom_site_label_1
_geom_torsion_atom_site_label_2
_geom_torsion_atom_site_label_3
_geom_torsion_atom_site_label_4
_geom_torsion
_geom_torsion_site_symmetry_1
_geom_torsion_site_symmetry_2
_geom_torsion_site_symmetry_3
_geom_torsion_site_symmetry_4
_geom_torsion_publ_flag
C00D N006 C007 C00G 176.4(5) . . . . ?
C00K N006 C007 C00G -7.4(7) . . . . ?
C00D N006 C007 C008 -5.6(8) . . . . ?
C00K N006 C007 C008 170.6(5) . . . . ?
C00G C007 C008 C00A 1.5(8) . . . . ?
N006 C007 C008 C00A -176.5(5) . . . . ?
C00G C007 C008 C00B -179.1(5) . . . . ?
N006 C007 C008 C00B 2.8(7) . . . . ?
C007 C008 C00A C00I -1.1(8) . . . . ?
C00B C008 C00A C00I 179.6(5) . . . . ?
C00A C008 C00B C00J -169.5(5) . . . . ?
C007 C008 C00B C00J 11.2(7) . . . . ?
C00A C008 C00B C00C 85.6(6) . . . . ?
C007 C008 C00B C00C -93.8(6) . . . . ?
F002 C009 C00C C00E 49.0(6) . . . . ?
F004 C009 C00C C00E -71.9(6) . . . . ?
F003 C009 C00C C00E 168.9(4) . . . . ?
F002 C009 C00C C00B -54.6(6) . . . . ?
F004 C009 C00C C00B -175.5(4) . . . . ?
F003 C009 C00C C00B 65.4(6) . . . . ?
F002 C009 C00C Br01 177.6(3) . . . . ?
F004 C009 C00C Br01 56.7(5) . . . . ?
F003 C009 C00C Br01 -62.4(5) . . . . ?
C008 C00B C00C C009 -105.9(6) . . . . ?
C00J C00B C00C C009 134.2(5) . . . . ?
C008 C00B C00C C00E 133.9(5) . . . . ?
C00J C00B C00C C00E 14.0(4) . . . . ?
C008 C00B C00C Br01 19.7(6) . . . . ?
C00J C00B C00C Br01 -100.2(4) . . . . ?
C007 N006 C00D O005 175.3(5) . . . . ?
C00K N006 C00D O005 -0.9(8) . . . . ?
C007 N006 C00D C00J -6.8(8) . . . . ?
C00K N006 C00D C00J 177.0(5) . . . . ?
C009 C00C C00E C00J -133.8(5) . . . . ?
C00B C00C C00E C00J -14.0(4) . . . . ?
Br01 C00C C00E C00J 99.9(4) . . . . ?
C008 C007 C00G C00H -0.5(8) . . . . ?
N006 C007 C00G C00H 177.5(5) . . . . ?
C007 C00G C00H C00I -0.9(9) . . . . ?
C00G C00H C00I C00A 1.4(9) . . . . ?
C008 C00A C00I C00H -0.4(9) . . . . ?
O005 C00D C00J C00E -59.5(7) . . . . ?
N006 C00D C00J C00E 122.6(5) . . . . ?
O005 C00D C00J C00B -161.6(5) . . . . ?
N006 C00D C00J C00B 20.5(7) . . . . ?
C00C C00E C00J C00D -104.8(5) . . . . ?
C00C C00E C00J C00B 14.2(4) . . . . ?
C008 C00B C00J C00D -22.3(7) . . . . ?
C00C C00B C00J C00D 101.5(5) . . . . ?
C008 C00B C00J C00E -137.9(5) . . . . ?
C00C C00B C00J C00E -14.1(4) . . . . ?
C00D N006 C00K C00F -108.2(5) . . . . ?
C007 N006 C00K C00F 75.4(6) . . . . ?
C00O C00F C00K N006 -162.7(5) . . . . ?
C00L C00F C00K N006 20.2(8) . . . . ?
C00O C00F C00L C00N 0.7(8) . . . . ?
C00K C00F C00L C00N 177.8(5) . . . . ?
C00P C00M C00N C00L -0.5(10) . . . . ?
C00F C00L C00N C00M 0.1(9) . . . . ?
C00L C00F C00O C00P -1.2(9) . . . . ?
C00K C00F C00O C00P -178.4(6) . . . . ?
C00N C00M C00P C00O 0.0(10) . . . . ?
C00F C00O C00P C00M 0.9(10) . . . . ?
